data_4135411
loop_
_publ_author_name
'Chandrachud, Preeti P.'
'Wojtas, Lukasz'
'Lopchuk, Justin M.'

_publ_section_title
;
 Decarboxylative Amination: Diazirines as Single and Double Electrophilic
 Nitrogen Transfer Reagents.
;
_journal_issue 52
_journal_name_full 'Journal of the American Chemical Society'
_journal_page_first 21743
_journal_page_last 21750
_journal_paper_doi 10.1021/jacs.0c09403
_journal_volume 142
_journal_year 2020
_chemical_formula_moiety 'C22 H25 N3 O3 S'
_chemical_formula_sum 'C22 H25 N3 O3 S'
_chemical_formula_weight 411.51
_space_group_crystal_system monoclinic
_space_group_IT_number 14
_space_group_name_Hall '-P 2yn'
_space_group_name_H-M_alt 'P 1 21/n 1'
_atom_sites_solution_hydrogens geom
_audit_creation_date 2019-05-23
_audit_creation_method
;
Olex2 1.2
(compiled 2018.05.29 svn.r3508 for OlexSys, GUI svn.r5506)
;
_cell_angle_alpha 90
_cell_angle_beta 91.365(3)
_cell_angle_gamma 90
_cell_formula_units_Z 4
_cell_length_a 9.1340(7)
_cell_length_b 14.443(1)
_cell_length_c 15.714(1)
_cell_measurement_reflns_used 9689
_cell_measurement_temperature 100(2)
_cell_measurement_theta_max 74.44
_cell_measurement_theta_min 4.16
_cell_volume 2072.4(3)
_computing_cell_refinement 'SAINT V8.38A (?, 2016)'
_computing_data_reduction 'SAINT V8.38A (?, 2016)'
_computing_molecular_graphics 'Olex2 (Dolomanov et al., 2009)'
_computing_publication_material 'Olex2 (Dolomanov et al., 2009)'
_computing_structure_refinement 'XL (Sheldrick, 2008)'
_diffrn_ambient_temperature 100(2)
_diffrn_measured_fraction_theta_full 0.998
_diffrn_measured_fraction_theta_max 0.994
_diffrn_measurement_device_type 'Bruker D8 Venture Photon II CPAD'
_diffrn_measurement_method 'omega scans'
_diffrn_radiation_monochromator mirrors
_diffrn_radiation_type CuK\a
_diffrn_radiation_wavelength 1.54178
_diffrn_reflns_av_R_equivalents 0.0658
_diffrn_reflns_av_unetI/netI 0.0436
_diffrn_reflns_Laue_measured_fraction_full 0.998
_diffrn_reflns_Laue_measured_fraction_max 0.994
_diffrn_reflns_limit_h_max 10
_diffrn_reflns_limit_h_min -11
_diffrn_reflns_limit_k_max 18
_diffrn_reflns_limit_k_min -17
_diffrn_reflns_limit_l_max 19
_diffrn_reflns_limit_l_min -19
_diffrn_reflns_number 24577
_diffrn_reflns_point_group_measured_fraction_full 0.998
_diffrn_reflns_point_group_measured_fraction_max 0.994
_diffrn_reflns_theta_full 67.679
_diffrn_reflns_theta_max 74.570
_diffrn_reflns_theta_min 4.158
_diffrn_source 'INCOATEC Imus micro-focus source'
_diffrn_standards_number 0
_exptl_absorpt_coefficient_mu 1.620
_exptl_absorpt_correction_T_max 1.0000
_exptl_absorpt_correction_T_min 0.7829
_exptl_absorpt_correction_type multi-scan
_exptl_absorpt_process_details
;
SADABS-2016/2 (Bruker,2016/2) was used for absorption correction.
wR2(int) was 0.1267 before and 0.0833 after correction.
The Ratio of minimum to maximum transmission is 0.7829.
The \l/2 correction factor is Not present.
;
_exptl_crystal_density_diffrn 1.319
_exptl_crystal_description block
_exptl_crystal_F_000 872
_exptl_crystal_size_max 0.08
_exptl_crystal_size_mid 0.05
_exptl_crystal_size_min 0.04
_refine_diff_density_max 1.014
_refine_diff_density_min -0.456
_refine_diff_density_rms 0.079
_refine_ls_extinction_method none
_refine_ls_goodness_of_fit_ref 1.034
_refine_ls_hydrogen_treatment constr
_refine_ls_matrix_type full
_refine_ls_number_parameters 263
_refine_ls_number_reflns 4223
_refine_ls_number_restraints 0
_refine_ls_restrained_S_all 1.034
_refine_ls_R_factor_all 0.0659
_refine_ls_R_factor_gt 0.0557
_refine_ls_shift/su_max 0.001
_refine_ls_shift/su_mean 0.000
_refine_ls_structure_factor_coef Fsqd
_refine_ls_weighting_details 'w=1/[\s^2^(Fo^2^)+(0.1037P)^2^+0.9037P] where P=(Fo^2^+2Fc^2^)/3'
_refine_ls_weighting_scheme calc
_refine_ls_wR_factor_gt 0.1519
_refine_ls_wR_factor_ref 0.1623
_reflns_Friedel_coverage 0.000
_reflns_number_gt 3525
_reflns_number_total 4223
_reflns_threshold_expression 'I > 2\s(I)'
_cod_data_source_file ja0c09403_si_009.cif
_cod_data_source_block G
_cod_depositor_comments 'Adding full bibliography for 4135411--4135418.cif.'
_cod_database_code 4135411
_shelx_shelxl_version_number 2018/3
_shelx_space_group_comment
;
The symmetry employed for this shelxl refinement is uniquely defined
by the following loop, which should always be used as a source of
symmetry information in preference to the above space-group names.
They are only intended as comments.
;
_shelx_estimated_absorpt_t_max 0.938
_shelx_estimated_absorpt_t_min 0.881
_olex2_refinement_description
;
1. Fixed Uiso
 At 1.2 times of:
  All C(H) groups, All C(H,H) groups
 At 1.5 times of:
  All C(H,H,H) groups
2.a Ternary CH refined with riding coordinates:
 C14(H14)
2.b Secondary CH2 refined with riding coordinates:
 C3(H3A,H3B), C4(H4A,H4B), C15(H15A,H15B), C16(H16A,H16B), C18(H18A,H18B),
 C19(H19A,H19B)
2.c Aromatic/amide H refined with riding coordinates:
 C9(H9), C10(H10), C11(H11), C12(H12), C13(H13), C24(H24), C25(H25), C27(H27),
 C28(H28)
2.d Idealised Me refined as rotating group:
 C29(H29A,H29B,H29C)
;
_olex2_submission_special_instructions 'No special instructions were received'

loop_
_space_group_symop_operation_xyz
'x, y, z'
'-x+1/2, y+1/2, -z+1/2'
'-x, -y, -z'
'x-1/2, -y-1/2, z-1/2'

loop_
_atom_site_label
_atom_site_type_symbol
_atom_site_fract_x
_atom_site_fract_y
_atom_site_fract_z
_atom_site_U_iso_or_equiv
_atom_site_adp_type
_atom_site_occupancy
_atom_site_site_symmetry_order
_atom_site_calc_flag
_atom_site_refinement_flags_posn
_atom_site_refinement_flags_adp
_atom_site_refinement_flags_occupancy
_atom_site_disorder_assembly
_atom_site_disorder_group
O1 O 0.20500(19) 0.45992(11) 0.26568(10) 0.0333(4) Uani 1 1 d . . . . .
C2 C 0.2208(2) 0.51782(15) 0.20931(13) 0.0263(4) Uani 1 1 d . . . . .
C3 C 0.1819(3) 0.49991(16) 0.11743(14) 0.0301(5) Uani 1 1 d . . . . .
H3A H 0.075995 0.511410 0.107663 0.036 Uiso 1 1 calc R . . . .
H3B H 0.201199 0.434065 0.104229 0.036 Uiso 1 1 calc R . . . .
C4 C 0.2685(3) 0.56076(16) 0.05769(14) 0.0303(5) Uani 1 1 d . . . . .
H4A H 0.370537 0.537996 0.055038 0.036 Uiso 1 1 calc R . . . .
H4B H 0.224177 0.557974 -0.000366 0.036 Uiso 1 1 calc R . . . .
C5 C 0.2680(2) 0.65905(15) 0.08926(13) 0.0253(4) Uani 1 1 d . . . . .
N6 N 0.26755(19) 0.67863(12) 0.16922(11) 0.0250(4) Uani 1 1 d . . . . .
N7 N 0.27216(19) 0.60509(12) 0.22746(10) 0.0248(4) Uani 1 1 d . . . . .
C8 C 0.2698(2) 0.73917(16) 0.03011(13) 0.0260(4) Uani 1 1 d . . . . .
C9 C 0.2734(2) 0.72714(16) -0.05841(13) 0.0279(5) Uani 1 1 d . . . . .
H9 H 0.275203 0.666324 -0.081398 0.034 Uiso 1 1 calc R . . . .
C10 C 0.2744(2) 0.80281(17) -0.11293(14) 0.0308(5) Uani 1 1 d . . . . .
H10 H 0.276623 0.793474 -0.172728 0.037 Uiso 1 1 calc R . . . .
C11 C 0.2721(3) 0.89231(17) -0.08010(15) 0.0333(5) Uani 1 1 d . . . . .
H11 H 0.271261 0.944229 -0.117223 0.040 Uiso 1 1 calc R . . . .
C12 C 0.2711(3) 0.90489(17) 0.00777(15) 0.0338(5) Uani 1 1 d . . . . .
H12 H 0.271525 0.965827 0.030547 0.041 Uiso 1 1 calc R . . . .
C13 C 0.2694(2) 0.82962(16) 0.06231(14) 0.0290(5) Uani 1 1 d . . . . .
H13 H 0.268018 0.839393 0.122067 0.035 Uiso 1 1 calc R . . . .
C14 C 0.2841(2) 0.63395(15) 0.31727(12) 0.0259(4) Uani 1 1 d . . . . .
H14 H 0.319174 0.579438 0.351294 0.031 Uiso 1 1 calc R . . . .
C15 C 0.3938(2) 0.71224(17) 0.33146(13) 0.0284(5) Uani 1 1 d . . . . .
H15A H 0.361416 0.767834 0.299330 0.034 Uiso 1 1 calc R . . . .
H15B H 0.490924 0.693464 0.310714 0.034 Uiso 1 1 calc R . . . .
C16 C 0.4051(2) 0.73464(17) 0.42684(13) 0.0293(5) Uani 1 1 d . . . . .
H16A H 0.440983 0.679745 0.458792 0.035 Uiso 1 1 calc R . . . .
H16B H 0.475328 0.785947 0.436793 0.035 Uiso 1 1 calc R . . . .
N17 N 0.25894(19) 0.76150(13) 0.45662(10) 0.0244(4) Uani 1 1 d . . . . .
C18 C 0.1475(2) 0.68840(15) 0.44451(13) 0.0268(4) Uani 1 1 d . . . . .
H18A H 0.051672 0.710866 0.464126 0.032 Uiso 1 1 calc R . . . .
H18B H 0.175419 0.633292 0.478674 0.032 Uiso 1 1 calc R . . . .
C19 C 0.1353(2) 0.66222(16) 0.35043(13) 0.0283(5) Uani 1 1 d . . . . .
H19A H 0.065486 0.610270 0.342977 0.034 Uiso 1 1 calc R . . . .
H19B H 0.097190 0.715622 0.317208 0.034 Uiso 1 1 calc R . . . .
S20 S 0.25200(5) 0.81673(4) 0.54820(3) 0.02472(18) Uani 1 1 d . . . . .
O21 O 0.10765(17) 0.85416(11) 0.55323(9) 0.0310(4) Uani 1 1 d . . . . .
O22 O 0.37625(17) 0.87746(11) 0.55252(9) 0.0303(4) Uani 1 1 d . . . . .
C23 C 0.2737(2) 0.73221(15) 0.62832(12) 0.0252(4) Uani 1 1 d . . . . .
C24 C 0.4142(2) 0.70326(17) 0.65222(14) 0.0298(5) Uani 1 1 d . . . . .
H24 H 0.497500 0.733060 0.629678 0.036 Uiso 1 1 calc R . . . .
C25 C 0.4314(3) 0.63053(17) 0.70920(14) 0.0332(5) Uani 1 1 d . . . . .
H25 H 0.527066 0.610599 0.725650 0.040 Uiso 1 1 calc R . . . .
C26 C 0.3100(3) 0.58638(17) 0.74258(13) 0.0323(5) Uani 1 1 d . . . . .
C27 C 0.1701(3) 0.61749(17) 0.71934(14) 0.0326(5) Uani 1 1 d . . . . .
H27 H 0.086930 0.588679 0.742992 0.039 Uiso 1 1 calc R . . . .
C28 C 0.1508(2) 0.69005(16) 0.66208(14) 0.0288(5) Uani 1 1 d . . . . .
H28 H 0.055181 0.710590 0.646198 0.035 Uiso 1 1 calc R . . . .
C29 C 0.3314(3) 0.50513(19) 0.80231(16) 0.0425(6) Uani 1 1 d . . . . .
H29A H 0.235865 0.483806 0.821625 0.064 Uiso 1 1 calc GR . . . .
H29B H 0.391862 0.524263 0.851562 0.064 Uiso 1 1 calc GR . . . .
H29C H 0.380202 0.454672 0.772439 0.064 Uiso 1 1 calc GR . . . .

loop_
_atom_site_aniso_label
_atom_site_aniso_U_11
_atom_site_aniso_U_22
_atom_site_aniso_U_33
_atom_site_aniso_U_23
_atom_site_aniso_U_13
_atom_site_aniso_U_12
O1 0.0471(9) 0.0285(9) 0.0242(8) 0.0039(6) -0.0006(6) -0.0013(7)
C2 0.0306(10) 0.0248(11) 0.0236(10) 0.0007(8) -0.0007(8) 0.0019(8)
C3 0.0411(12) 0.0266(11) 0.0226(10) -0.0026(9) -0.0007(8) -0.0024(9)
C4 0.0435(12) 0.0254(11) 0.0222(10) 0.0002(9) 0.0016(8) 0.0003(9)
C5 0.0279(10) 0.0271(11) 0.0209(9) 0.0008(8) -0.0006(7) 0.0001(8)
N6 0.0309(9) 0.0239(9) 0.0201(8) 0.0013(7) -0.0014(6) 0.0002(7)
N7 0.0339(9) 0.0236(9) 0.0167(8) 0.0005(7) -0.0012(6) 0.0016(7)
C8 0.0274(10) 0.0276(11) 0.0229(10) 0.0010(8) -0.0004(7) -0.0002(8)
C9 0.0301(10) 0.0304(12) 0.0233(10) -0.0010(9) -0.0013(8) -0.0008(8)
C10 0.0285(11) 0.0410(13) 0.0227(10) 0.0039(9) -0.0021(8) -0.0007(9)
C11 0.0368(12) 0.0318(12) 0.0312(11) 0.0091(9) 0.0001(9) -0.0001(9)
C12 0.0411(12) 0.0262(12) 0.0339(12) 0.0025(10) 0.0015(9) 0.0015(9)
C13 0.0347(11) 0.0288(11) 0.0235(10) 0.0001(9) 0.0004(8) 0.0000(8)
C14 0.0334(11) 0.0275(11) 0.0169(9) -0.0004(8) -0.0014(7) 0.0026(8)
C15 0.0301(10) 0.0345(12) 0.0206(10) -0.0021(9) 0.0009(8) -0.0030(9)
C16 0.0273(10) 0.0383(13) 0.0221(10) -0.0019(9) -0.0019(8) -0.0001(9)
N17 0.0295(9) 0.0251(9) 0.0184(8) -0.0009(7) -0.0003(6) -0.0011(7)
C18 0.0305(10) 0.0269(11) 0.0229(10) -0.0034(8) -0.0001(8) -0.0032(8)
C19 0.0301(11) 0.0328(12) 0.0220(10) -0.0039(9) -0.0012(8) -0.0025(9)
S20 0.0331(3) 0.0225(3) 0.0184(3) -0.00049(18) -0.00235(19) 0.00032(18)
O21 0.0381(9) 0.0304(8) 0.0242(7) -0.0030(6) -0.0026(6) 0.0036(6)
O22 0.0407(9) 0.0266(8) 0.0234(7) 0.0000(6) -0.0034(6) -0.0038(6)
C23 0.0349(11) 0.0234(10) 0.0173(9) -0.0033(8) -0.0014(7) 0.0002(8)
C24 0.0336(11) 0.0329(12) 0.0227(10) -0.0004(9) 0.0001(8) -0.0009(9)
C25 0.0375(12) 0.0355(13) 0.0262(11) 0.0007(9) -0.0045(8) 0.0058(9)
C26 0.0462(13) 0.0291(12) 0.0215(10) -0.0013(9) 0.0010(9) 0.0027(9)
C27 0.0406(12) 0.0334(12) 0.0240(10) -0.0012(9) 0.0043(8) -0.0060(9)
C28 0.0333(11) 0.0299(12) 0.0232(10) -0.0033(8) -0.0008(8) -0.0009(8)
C29 0.0625(16) 0.0349(13) 0.0302(12) 0.0081(11) 0.0043(11) 0.0066(12)

loop_
_atom_type_symbol
_atom_type_description
_atom_type_scat_dispersion_real
_atom_type_scat_dispersion_imag
_atom_type_scat_source
C C 0.0181 0.0091 'International Tables Vol C Tables 4.2.6.8 and 6.1.1.4'
H H 0.0000 0.0000 'International Tables Vol C Tables 4.2.6.8 and 6.1.1.4'
N N 0.0311 0.0180 'International Tables Vol C Tables 4.2.6.8 and 6.1.1.4'
O O 0.0492 0.0322 'International Tables Vol C Tables 4.2.6.8 and 6.1.1.4'
S S 0.3331 0.5567 'International Tables Vol C Tables 4.2.6.8 and 6.1.1.4'

loop_
_geom_angle_atom_site_label_1
_geom_angle_atom_site_label_2
_geom_angle_atom_site_label_3
_geom_angle
_geom_angle_site_symmetry_1
_geom_angle_site_symmetry_3
_geom_angle_publ_flag
O1 C2 C3 123.1(2) . . ?
O1 C2 N7 121.36(19) . . ?
N7 C2 C3 115.46(18) . . ?
C2 C3 H3A 109.1 . . ?
C2 C3 H3B 109.1 . . ?
C2 C3 C4 112.30(18) . . ?
H3A C3 H3B 107.9 . . ?
C4 C3 H3A 109.1 . . ?
C4 C3 H3B 109.1 . . ?
C3 C4 H4A 109.7 . . ?
C3 C4 H4B 109.7 . . ?
H4A C4 H4B 108.2 . . ?
C5 C4 C3 109.63(18) . . ?
C5 C4 H4A 109.7 . . ?
C5 C4 H4B 109.7 . . ?
N6 C5 C4 121.95(19) . . ?
N6 C5 C8 116.10(19) . . ?
C8 C5 C4 121.94(18) . . ?
C5 N6 N7 118.02(18) . . ?
C2 N7 N6 123.73(17) . . ?
C2 N7 C14 118.43(17) . . ?
N6 N7 C14 114.29(16) . . ?
C9 C8 C5 121.7(2) . . ?
C13 C8 C5 120.04(19) . . ?
C13 C8 C9 118.3(2) . . ?
C8 C9 H9 119.5 . . ?
C10 C9 C8 121.0(2) . . ?
C10 C9 H9 119.5 . . ?
C9 C10 H10 119.9 . . ?
C9 C10 C11 120.1(2) . . ?
C11 C10 H10 119.9 . . ?
C10 C11 H11 120.4 . . ?
C10 C11 C12 119.3(2) . . ?
C12 C11 H11 120.4 . . ?
C11 C12 H12 119.6 . . ?
C13 C12 C11 120.8(2) . . ?
C13 C12 H12 119.6 . . ?
C8 C13 H13 119.7 . . ?
C12 C13 C8 120.6(2) . . ?
C12 C13 H13 119.7 . . ?
N7 C14 H14 107.8 . . ?
N7 C14 C15 112.57(17) . . ?
N7 C14 C19 110.93(17) . . ?
C15 C14 H14 107.8 . . ?
C19 C14 H14 107.8 . . ?
C19 C14 C15 109.88(18) . . ?
C14 C15 H15A 109.8 . . ?
C14 C15 H15B 109.8 . . ?
C14 C15 C16 109.15(17) . . ?
H15A C15 H15B 108.3 . . ?
C16 C15 H15A 109.8 . . ?
C16 C15 H15B 109.8 . . ?
C15 C16 H16A 109.9 . . ?
C15 C16 H16B 109.9 . . ?
H16A C16 H16B 108.3 . . ?
N17 C16 C15 108.94(16) . . ?
N17 C16 H16A 109.9 . . ?
N17 C16 H16B 109.9 . . ?
C16 N17 S20 117.23(14) . . ?
C18 N17 C16 113.39(17) . . ?
C18 N17 S20 114.73(13) . . ?
N17 C18 H18A 109.7 . . ?
N17 C18 H18B 109.7 . . ?
N17 C18 C19 109.65(17) . . ?
H18A C18 H18B 108.2 . . ?
C19 C18 H18A 109.7 . . ?
C19 C18 H18B 109.7 . . ?
C14 C19 C18 110.63(17) . . ?
C14 C19 H19A 109.5 . . ?
C14 C19 H19B 109.5 . . ?
C18 C19 H19A 109.5 . . ?
C18 C19 H19B 109.5 . . ?
H19A C19 H19B 108.1 . . ?
N17 S20 C23 106.42(10) . . ?
O21 S20 N17 106.63(9) . . ?
O21 S20 O22 119.74(10) . . ?
O21 S20 C23 108.11(10) . . ?
O22 S20 N17 106.89(9) . . ?
O22 S20 C23 108.33(10) . . ?
C24 C23 S20 119.20(17) . . ?
C24 C23 C28 120.8(2) . . ?
C28 C23 S20 119.81(17) . . ?
C23 C24 H24 120.3 . . ?
C25 C24 C23 119.4(2) . . ?
C25 C24 H24 120.3 . . ?
C24 C25 H25 119.6 . . ?
C24 C25 C26 120.7(2) . . ?
C26 C25 H25 119.6 . . ?
C25 C26 C27 119.1(2) . . ?
C25 C26 C29 119.8(2) . . ?
C27 C26 C29 121.1(2) . . ?
C26 C27 H27 119.5 . . ?
C28 C27 C26 120.9(2) . . ?
C28 C27 H27 119.5 . . ?
C23 C28 H28 120.5 . . ?
C27 C28 C23 119.0(2) . . ?
C27 C28 H28 120.5 . . ?
C26 C29 H29A 109.5 . . ?
C26 C29 H29B 109.5 . . ?
C26 C29 H29C 109.5 . . ?
H29A C29 H29B 109.5 . . ?
H29A C29 H29C 109.5 . . ?
H29B C29 H29C 109.5 . . ?

loop_
_geom_bond_atom_site_label_1
_geom_bond_atom_site_label_2
_geom_bond_distance
_geom_bond_site_symmetry_2
_geom_bond_publ_flag
O1 C2 1.229(3) . ?
C2 C3 1.501(3) . ?
C2 N7 1.373(3) . ?
C3 H3A 0.9900 . ?
C3 H3B 0.9900 . ?
C3 C4 1.521(3) . ?
C4 H4A 0.9900 . ?
C4 H4B 0.9900 . ?
C4 C5 1.504(3) . ?
C5 N6 1.288(3) . ?
C5 C8 1.485(3) . ?
N6 N7 1.402(2) . ?
N7 C14 1.473(3) . ?
C8 C9 1.403(3) . ?
C8 C13 1.401(3) . ?
C9 H9 0.9500 . ?
C9 C10 1.389(3) . ?
C10 H10 0.9500 . ?
C10 C11 1.392(4) . ?
C11 H11 0.9500 . ?
C11 C12 1.393(3) . ?
C12 H12 0.9500 . ?
C12 C13 1.385(3) . ?
C13 H13 0.9500 . ?
C14 H14 1.0000 . ?
C14 C15 1.524(3) . ?
C14 C19 1.523(3) . ?
C15 H15A 0.9900 . ?
C15 H15B 0.9900 . ?
C15 C16 1.534(3) . ?
C16 H16A 0.9900 . ?
C16 H16B 0.9900 . ?
C16 N17 1.477(3) . ?
N17 C18 1.475(3) . ?
N17 S20 1.6479(17) . ?
C18 H18A 0.9900 . ?
C18 H18B 0.9900 . ?
C18 C19 1.527(3) . ?
C19 H19A 0.9900 . ?
C19 H19B 0.9900 . ?
S20 O21 1.4289(16) . ?
S20 O22 1.4346(16) . ?
S20 C23 1.761(2) . ?
C23 C24 1.393(3) . ?
C23 C28 1.393(3) . ?
C24 H24 0.9500 . ?
C24 C25 1.387(3) . ?
C25 H25 0.9500 . ?
C25 C26 1.393(3) . ?
C26 C27 1.394(3) . ?
C26 C29 1.512(3) . ?
C27 H27 0.9500 . ?
C27 C28 1.390(3) . ?
C28 H28 0.9500 . ?
C29 H29A 0.9800 . ?
C29 H29B 0.9800 . ?
C29 H29C 0.9800 . ?

loop_
_geom_torsion_atom_site_label_1
_geom_torsion_atom_site_label_2
_geom_torsion_atom_site_label_3
_geom_torsion_atom_site_label_4
_geom_torsion
_geom_torsion_site_symmetry_1
_geom_torsion_site_symmetry_2
_geom_torsion_site_symmetry_3
_geom_torsion_site_symmetry_4
_geom_torsion_publ_flag
O1 C2 C3 C4 -154.9(2) . . . . ?
O1 C2 N7 N6 -168.01(19) . . . . ?
O1 C2 N7 C14 -10.5(3) . . . . ?
C2 C3 C4 C5 -46.0(3) . . . . ?
C2 N7 C14 C15 157.39(19) . . . . ?
C2 N7 C14 C19 -79.0(2) . . . . ?
C3 C2 N7 N6 10.3(3) . . . . ?
C3 C2 N7 C14 167.81(18) . . . . ?
C3 C4 C5 N6 33.5(3) . . . . ?
C3 C4 C5 C8 -147.30(19) . . . . ?
C4 C5 N6 N7 1.9(3) . . . . ?
C4 C5 C8 C9 -0.6(3) . . . . ?
C4 C5 C8 C13 -179.9(2) . . . . ?
C5 N6 N7 C2 -26.7(3) . . . . ?
C5 N6 N7 C14 174.99(18) . . . . ?
C5 C8 C9 C10 179.70(19) . . . . ?
C5 C8 C13 C12 -180.0(2) . . . . ?
N6 C5 C8 C9 178.70(19) . . . . ?
N6 C5 C8 C13 -0.7(3) . . . . ?
N6 N7 C14 C15 -43.0(2) . . . . ?
N6 N7 C14 C19 80.5(2) . . . . ?
N7 C2 C3 C4 26.8(3) . . . . ?
N7 C14 C15 C16 -177.21(17) . . . . ?
N7 C14 C19 C18 177.77(18) . . . . ?
C8 C5 N6 N7 -177.33(17) . . . . ?
C8 C9 C10 C11 0.1(3) . . . . ?
C9 C8 C13 C12 0.6(3) . . . . ?
C9 C10 C11 C12 1.0(3) . . . . ?
C10 C11 C12 C13 -1.3(3) . . . . ?
C11 C12 C13 C8 0.5(4) . . . . ?
C13 C8 C9 C10 -0.9(3) . . . . ?
C14 C15 C16 N17 -58.9(2) . . . . ?
C15 C14 C19 C18 -57.1(2) . . . . ?
C15 C16 N17 C18 59.9(2) . . . . ?
C15 C16 N17 S20 -162.81(15) . . . . ?
C16 N17 C18 C19 -57.9(2) . . . . ?
C16 N17 S20 O21 166.41(16) . . . . ?
C16 N17 S20 O22 37.24(18) . . . . ?
C16 N17 S20 C23 -78.36(17) . . . . ?
N17 C18 C19 C14 55.4(2) . . . . ?
N17 S20 C23 C24 82.99(18) . . . . ?
N17 S20 C23 C28 -91.96(18) . . . . ?
C18 N17 S20 O21 -56.83(17) . . . . ?
C18 N17 S20 O22 174.00(14) . . . . ?
C18 N17 S20 C23 58.40(17) . . . . ?
C19 C14 C15 C16 58.6(2) . . . . ?
S20 N17 C18 C19 163.68(15) . . . . ?
S20 C23 C24 C25 -173.79(17) . . . . ?
S20 C23 C28 C27 174.00(17) . . . . ?
O21 S20 C23 C24 -162.79(17) . . . . ?
O21 S20 C23 C28 22.3(2) . . . . ?
O22 S20 C23 C24 -31.6(2) . . . . ?
O22 S20 C23 C28 153.42(17) . . . . ?
C23 C24 C25 C26 0.0(3) . . . . ?
C24 C23 C28 C27 -0.9(3) . . . . ?
C24 C25 C26 C27 -1.3(3) . . . . ?
C24 C25 C26 C29 177.9(2) . . . . ?
C25 C26 C27 C28 1.6(3) . . . . ?
C26 C27 C28 C23 -0.5(3) . . . . ?
C28 C23 C24 C25 1.1(3) . . . . ?
C29 C26 C27 C28 -177.7(2) . . . . ?
